data_4081039
loop_
_publ_author_name
'Pettinari, Riccardo'
'Pettinari, Claudio'
'Marchetti, Fabio'
'Monari, Magda'
'Mosconi, Edoardo'
'De Angelis, Filippo'

_publ_section_title
;
 Boron Functionalization and Unusual B--C Bond Activation in Rhodium(III)
 and Iridium(III) Complexes with Diphenylbis(pyrazolylborate) Ligands
 (Ph2Bp)
;
_journal_issue 14
_journal_name_full Organometallics
_journal_page_first 3895
_journal_paper_doi 10.1021/om400375j
_journal_volume 32
_journal_year 2013
_chemical_formula_sum 'C28 H33 B Cl Ir N4 O'
_chemical_formula_weight 680.04
_chemical_name_systematic
;
 ?
;
_space_group_IT_number 14
_symmetry_cell_setting monoclinic
_symmetry_space_group_name_Hall '-P 2yn'
_symmetry_space_group_name_H-M 'P 1 21/n 1'
_atom_sites_solution_hydrogens geom
_atom_sites_solution_primary direct
_atom_sites_solution_secondary difmap
_audit_creation_method SHELXL-97
_cell_angle_alpha 90.00
_cell_angle_beta 98.2010(10)
_cell_angle_gamma 90.00
_cell_formula_units_Z 4
_cell_length_a 8.6171(5)
_cell_length_b 27.2311(16)
_cell_length_c 12.2372(7)
_cell_measurement_temperature 273(2)
_cell_volume 2842.1(3)
_computing_cell_refinement 'Bruker SMART'
_computing_data_collection 'Bruker SMART'
_computing_data_reduction 'Bruker SAINT'
_computing_molecular_graphics 'Bruker SHELXTL'
_computing_publication_material 'Bruker SHELXTL'
_computing_structure_refinement 'Bruker SHELXTL'
_computing_structure_solution 'SIR-97, Giacovazzo 1999'
_diffrn_ambient_temperature 273(2)
_diffrn_measured_fraction_theta_full 0.997
_diffrn_measured_fraction_theta_max 0.997
_diffrn_measurement_device_type 'CCD area detector'
_diffrn_measurement_method 'phi and omega scans'
_diffrn_radiation_monochromator graphite
_diffrn_radiation_source 'fine-focus sealed tube'
_diffrn_radiation_type MoK\a
_diffrn_radiation_wavelength 0.71073
_diffrn_reflns_av_R_equivalents 0.0682
_diffrn_reflns_av_sigmaI/netI 0.0670
_diffrn_reflns_limit_h_max 10
_diffrn_reflns_limit_h_min -10
_diffrn_reflns_limit_k_max 31
_diffrn_reflns_limit_k_min -31
_diffrn_reflns_limit_l_max 14
_diffrn_reflns_limit_l_min -14
_diffrn_reflns_number 19803
_diffrn_reflns_theta_full 24.70
_diffrn_reflns_theta_max 24.70
_diffrn_reflns_theta_min 1.50
_exptl_absorpt_coefficient_mu 4.819
_exptl_absorpt_correction_T_max 0.879
_exptl_absorpt_correction_T_min 0.657
_exptl_absorpt_correction_type empirical
_exptl_absorpt_process_details SADABS
_exptl_crystal_colour orange-yellow
_exptl_crystal_density_diffrn 1.589
_exptl_crystal_density_method 'not measured'
_exptl_crystal_description block
_exptl_crystal_F_000 1344
_exptl_crystal_size_max 0.35
_exptl_crystal_size_mid 0.24
_exptl_crystal_size_min 0.20
_refine_diff_density_max 0.728
_refine_diff_density_min -0.704
_refine_diff_density_rms 0.110
_refine_ls_extinction_method none
_refine_ls_goodness_of_fit_ref 0.908
_refine_ls_hydrogen_treatment mixed
_refine_ls_matrix_type full
_refine_ls_number_parameters 333
_refine_ls_number_reflns 4820
_refine_ls_number_restraints 1
_refine_ls_restrained_S_all 0.908
_refine_ls_R_factor_all 0.0677
_refine_ls_R_factor_gt 0.0337
_refine_ls_shift/su_max 0.001
_refine_ls_shift/su_mean 0.000
_refine_ls_structure_factor_coef Fsqd
_refine_ls_weighting_details 'calc w=1/[\s^2^(Fo^2^)+(0.0365P)^2^+0.0000P] where P=(Fo^2^+2Fc^2^)/3'
_refine_ls_weighting_scheme calc
_refine_ls_wR_factor_gt 0.0667
_refine_ls_wR_factor_ref 0.0756
_reflns_number_gt 3224
_reflns_number_total 4820
_reflns_threshold_expression >2\s(I)
_cod_data_source_file om400375j_si_007.cif
_cod_data_source_block comp-5
_cod_depositor_comments
;
The following automatic conversions were performed:

'_symmetry_cell_setting' value 'Monoclinic' changed to 'monoclinic'
according to /home/saulius/struct/CIF-dictionaries/cif_core.dic
dictionary named 'cif_core.dic' version 2.4.2 from 2011-04-26.

Automatic conversion script
Id: cif_fix_values 1891 2012-01-12 08:04:46Z andrius 
;
_cod_original_sg_symbol_H-M P2(1)/n
_cod_database_code 4081039

loop_
_symmetry_equiv_pos_as_xyz
'x, y, z'
'-x+1/2, y+1/2, -z+1/2'
'-x, -y, -z'
'x-1/2, -y-1/2, z-1/2'

loop_
_atom_site_label
_atom_site_type_symbol
_atom_site_fract_x
_atom_site_fract_y
_atom_site_fract_z
_atom_site_U_iso_or_equiv
_atom_site_adp_type
_atom_site_occupancy
_atom_site_symmetry_multiplicity
_atom_site_calc_flag
_atom_site_refinement_flags
Ir Ir 0.82228(3) 0.110066(9) 0.75152(2) 0.03797(9) Uani 1 1 d .
C10 C 0.6508(6) 0.1427(2) 1.0711(5) 0.0403(15) Uani 1 1 d .
C13 C 0.5694(10) 0.1132(3) 1.2739(6) 0.075(2) Uani 1 1 d .
H13 H 0.5422 0.1032 1.3413 0.090 Uiso 1 1 calc R
C15 C 0.6598(8) 0.0938(2) 1.1051(6) 0.0575(19) Uani 1 1 d .
H15 H 0.6930 0.0702 1.0586 0.069 Uiso 1 1 calc R
C12 C 0.5580(9) 0.1606(3) 1.2442(6) 0.067(2) Uani 1 1 d .
H12 H 0.5223 0.1835 1.2911 0.080 Uiso 1 1 calc R
C14 C 0.6211(10) 0.0795(3) 1.2045(7) 0.076(2) Uani 1 1 d .
H14 H 0.6300 0.0467 1.2253 0.091 Uiso 1 1 calc R
C4 C 0.6450(8) 0.2138(2) 0.9162(5) 0.0442(16) Uani 1 1 d .
C5 C 0.7363(9) 0.2555(2) 0.9105(5) 0.0544(19) Uani 1 1 d .
H5 H 0.8441 0.2532 0.9315 0.065 Uiso 1 1 calc R
B1 B 0.7073(8) 0.1604(3) 0.9571(6) 0.0441(19) Uani 1 1 d .
N1 N 0.9635(6) 0.13624(17) 0.8910(4) 0.0377(12) Uani 1 1 d .
C28 C 0.5026(9) 0.1378(4) 0.5897(7) 0.107(4) Uani 1 1 d .
H28A H 0.4781 0.1551 0.6534 0.161 Uiso 1 1 calc R
H28B H 0.4495 0.1067 0.5841 0.161 Uiso 1 1 calc R
H28C H 0.4690 0.1569 0.5246 0.161 Uiso 1 1 calc R
C23 C 0.6738(8) 0.1297(3) 0.6004(5) 0.060(2) Uani 1 1 d .
N2 N 0.8923(5) 0.15703(18) 0.9708(4) 0.0403(13) Uani 1 1 d .
C19 C 0.7916(9) 0.1671(3) 0.6282(5) 0.0564(19) Uani 1 1 d .
C22 C 0.7550(9) 0.0846(3) 0.5857(6) 0.0556(19) Uani 1 1 d .
C21 C 0.9182(8) 0.0950(3) 0.6037(6) 0.0530(19) Uani 1 1 d .
C20 C 0.9396(8) 0.1456(3) 0.6296(5) 0.0536(19) Uani 1 1 d .
C11 C 0.5992(8) 0.1757(3) 1.1439(5) 0.0547(18) Uani 1 1 d .
H11 H 0.5918 0.2088 1.1251 0.066 Uiso 1 1 calc R
O1 O 0.6664(5) 0.12316(16) 0.8665(4) 0.0466(12) Uani 1 1 d D
H10 H 0.575(4) 0.1076(19) 0.849(5) 0.056 Uiso 1 1 d D
C25 C 1.0952(9) 0.1713(3) 0.6536(6) 0.083(3) Uani 1 1 d .
H25A H 1.1171 0.1880 0.5885 0.125 Uiso 1 1 calc R
H25B H 1.1760 0.1476 0.6759 0.125 Uiso 1 1 calc R
H25C H 1.0918 0.1947 0.7119 0.125 Uiso 1 1 calc R
C24 C 0.7624(12) 0.2214(3) 0.6405(7) 0.105(4) Uani 1 1 d .
H24A H 0.8402 0.2348 0.6965 0.157 Uiso 1 1 calc R
H24B H 0.6601 0.2263 0.6612 0.157 Uiso 1 1 calc R
H24C H 0.7682 0.2377 0.5715 0.157 Uiso 1 1 calc R
C26 C 1.0458(9) 0.0605(3) 0.5850(6) 0.086(3) Uani 1 1 d .
H26A H 1.0125 0.0274 0.5949 0.129 Uiso 1 1 calc R
H26B H 1.1377 0.0674 0.6368 0.129 Uiso 1 1 calc R
H26C H 1.0694 0.0645 0.5112 0.129 Uiso 1 1 calc R
C27 C 0.6819(10) 0.0361(3) 0.5540(7) 0.089(3) Uani 1 1 d .
H27A H 0.6858 0.0301 0.4771 0.134 Uiso 1 1 calc R
H27B H 0.5747 0.0362 0.5671 0.134 Uiso 1 1 calc R
H27C H 0.7382 0.0107 0.5973 0.134 Uiso 1 1 calc R
C1 C 1.1175(7) 0.1369(2) 0.9244(6) 0.0449(16) Uani 1 1 d .
H1 H 1.1935 0.1246 0.8849 0.054 Uiso 1 1 calc R
C3 C 1.0024(8) 0.1708(3) 1.0529(5) 0.0524(18) Uani 1 1 d .
H3 H 0.9842 0.1861 1.1178 0.063 Uiso 1 1 calc R
C2 C 1.1459(8) 0.1588(2) 1.0263(6) 0.0530(18) Uani 1 1 d .
H2 H 1.2430 0.1644 1.0684 0.064 Uiso 1 1 calc R
N3 N 0.8505(6) 0.04017(19) 0.8256(4) 0.0483(14) Uani 1 1 d .
N4 N 0.7304(6) 0.0131(2) 0.8506(5) 0.0617(17) Uani 1 1 d .
H4N H 0.6354 0.0234 0.8463 0.074 Uiso 1 1 calc R
C18 C 0.9740(8) 0.0115(3) 0.8415(6) 0.067(2) Uani 1 1 d .
H18 H 1.0746 0.0207 0.8306 0.080 Uiso 1 1 calc R
C17 C 0.9328(9) -0.0343(3) 0.8767(8) 0.086(3) Uani 1 1 d .
H17 H 0.9983 -0.0612 0.8929 0.103 Uiso 1 1 calc R
C16 C 0.7782(10) -0.0318(3) 0.8829(7) 0.081(3) Uani 1 1 d .
H16 H 0.7163 -0.0568 0.9055 0.097 Uiso 1 1 calc R
C9 C 0.4850(8) 0.2202(3) 0.8826(6) 0.069(2) Uani 1 1 d .
H9 H 0.4191 0.1932 0.8829 0.083 Uiso 1 1 calc R
C8 C 0.4205(10) 0.2648(4) 0.8490(7) 0.089(3) Uani 1 1 d .
H8 H 0.3125 0.2678 0.8299 0.106 Uiso 1 1 calc R
C6 C 0.6722(11) 0.3007(3) 0.8743(6) 0.069(2) Uani 1 1 d .
H6 H 0.7369 0.3278 0.8711 0.082 Uiso 1 1 calc R
C7 C 0.5155(11) 0.3048(3) 0.8438(6) 0.073(2) Uani 1 1 d .
H7 H 0.4723 0.3349 0.8194 0.088 Uiso 1 1 calc R
Cl Cl 0.3877(2) 0.05807(7) 0.80929(19) 0.0770(6) Uani 1 1 d .

loop_
_atom_site_aniso_label
_atom_site_aniso_U_11
_atom_site_aniso_U_22
_atom_site_aniso_U_33
_atom_site_aniso_U_23
_atom_site_aniso_U_13
_atom_site_aniso_U_12
Ir 0.03494(14) 0.03691(15) 0.04248(15) -0.00143(14) 0.00701(10) 0.00130(14)
C10 0.028(3) 0.046(4) 0.049(4) -0.001(3) 0.011(3) -0.002(3)
C13 0.089(6) 0.089(6) 0.051(5) 0.004(5) 0.024(4) -0.007(5)
C15 0.071(5) 0.043(4) 0.062(5) 0.000(4) 0.021(4) 0.001(4)
C12 0.080(6) 0.068(6) 0.057(5) -0.009(4) 0.022(4) -0.005(5)
C14 0.094(6) 0.065(6) 0.072(6) 0.018(5) 0.023(5) -0.003(5)
C4 0.048(4) 0.051(4) 0.038(4) 0.000(3) 0.019(3) 0.002(3)
C5 0.058(5) 0.048(5) 0.057(5) -0.004(4) 0.010(4) 0.000(4)
B1 0.033(4) 0.042(5) 0.058(5) -0.009(4) 0.010(4) -0.003(3)
N1 0.036(3) 0.033(3) 0.046(3) 0.000(2) 0.016(3) -0.003(2)
C28 0.053(5) 0.191(11) 0.077(6) 0.033(7) 0.004(4) 0.044(6)
C23 0.042(4) 0.099(6) 0.040(4) 0.015(4) 0.005(3) 0.025(4)
N2 0.029(3) 0.049(3) 0.044(3) -0.007(3) 0.005(2) -0.001(2)
C19 0.068(5) 0.060(5) 0.041(4) 0.004(4) 0.007(4) 0.019(4)
C22 0.061(5) 0.046(4) 0.058(5) -0.010(4) 0.004(4) -0.008(4)
C21 0.046(4) 0.063(5) 0.049(4) -0.012(4) 0.005(3) 0.008(4)
C20 0.053(5) 0.064(5) 0.044(4) 0.004(4) 0.010(3) -0.008(4)
C11 0.063(5) 0.054(5) 0.049(4) -0.002(4) 0.014(4) 0.000(4)
O1 0.038(3) 0.054(3) 0.049(3) -0.011(2) 0.010(2) -0.013(2)
C25 0.092(6) 0.092(6) 0.073(6) 0.002(5) 0.034(5) -0.042(5)
C24 0.184(10) 0.056(6) 0.088(7) 0.027(5) 0.067(7) 0.034(6)
C26 0.078(6) 0.112(7) 0.070(6) -0.014(5) 0.015(5) 0.039(5)
C27 0.105(7) 0.085(7) 0.073(6) -0.017(5) -0.007(5) -0.027(5)
C1 0.032(4) 0.043(4) 0.061(5) 0.002(4) 0.011(3) 0.001(3)
C3 0.048(4) 0.062(5) 0.046(4) -0.007(4) 0.003(3) -0.013(4)
C2 0.041(4) 0.056(5) 0.059(5) 0.008(4) -0.001(4) -0.006(3)
N3 0.036(3) 0.046(3) 0.063(4) 0.006(3) 0.009(3) -0.002(3)
N4 0.035(3) 0.051(4) 0.098(5) 0.015(3) 0.004(3) -0.003(3)
C18 0.039(4) 0.052(5) 0.109(7) 0.015(4) 0.012(4) 0.011(4)
C17 0.039(5) 0.055(5) 0.160(9) 0.040(5) 0.003(5) 0.015(4)
C16 0.072(6) 0.039(5) 0.127(8) 0.026(5) 0.000(5) -0.002(4)
C9 0.045(5) 0.082(6) 0.080(6) 0.020(5) 0.005(4) 0.003(4)
C8 0.060(6) 0.112(8) 0.092(7) 0.031(6) 0.006(5) 0.038(6)
C6 0.092(7) 0.054(5) 0.057(5) 0.007(4) 0.000(5) -0.003(5)
C7 0.099(7) 0.062(6) 0.057(5) 0.006(4) 0.005(5) 0.024(5)
Cl 0.0360(10) 0.0603(12) 0.1329(19) -0.0089(12) 0.0053(11) -0.0014(9)

loop_
_atom_type_symbol
_atom_type_description
_atom_type_scat_dispersion_real
_atom_type_scat_dispersion_imag
_atom_type_scat_source
C C 0.0033 0.0016 'International Tables Vol C Tables 4.2.6.8 and 6.1.1.4'
H H 0.0000 0.0000 'International Tables Vol C Tables 4.2.6.8 and 6.1.1.4'
B B 0.0013 0.0007 'International Tables Vol C Tables 4.2.6.8 and 6.1.1.4'
N N 0.0061 0.0033 'International Tables Vol C Tables 4.2.6.8 and 6.1.1.4'
Ir Ir -1.4442 7.9887 'International Tables Vol C Tables 4.2.6.8 and 6.1.1.4'
Cl Cl 0.1484 0.1585 'International Tables Vol C Tables 4.2.6.8 and 6.1.1.4'
O O 0.0106 0.0060 'International Tables Vol C Tables 4.2.6.8 and 6.1.1.4'

loop_
_geom_angle_atom_site_label_1
_geom_angle_atom_site_label_2
_geom_angle_atom_site_label_3
_geom_angle
N1 Ir N3 86.46(19)
N1 Ir O1 75.39(17)
N3 Ir O1 84.91(18)
N1 Ir C21 120.7(2)
N3 Ir C21 99.0(2)
O1 Ir C21 163.5(2)
N1 Ir C22 159.5(2)
N3 Ir C22 96.6(2)
O1 Ir C22 125.0(2)
C21 Ir C22 38.8(2)
N1 Ir C20 97.9(2)
N3 Ir C20 132.0(2)
O1 Ir C20 142.6(2)
C21 Ir C20 38.8(3)
C22 Ir C20 65.1(3)
N1 Ir C19 109.1(2)
N3 Ir C19 161.3(2)
O1 Ir C19 108.6(2)
C21 Ir C19 64.4(3)
C22 Ir C19 65.2(3)
C20 Ir C19 38.0(2)
N1 Ir C23 145.6(3)
N3 Ir C23 127.6(3)
O1 Ir C23 100.0(2)
C21 Ir C23 64.9(3)
C22 Ir C23 39.0(3)
C20 Ir C23 64.8(3)
C19 Ir C23 39.1(3)
C11 C10 C15 116.0(6)
C11 C10 B1 121.8(6)
C15 C10 B1 122.2(6)
C12 C13 C14 119.7(8)
C12 C13 H13 120.2
C14 C13 H13 120.2
C14 C15 C10 121.9(7)
C14 C15 H15 119.1
C10 C15 H15 119.1
C13 C12 C11 120.4(7)
C13 C12 H12 119.8
C11 C12 H12 119.8
C15 C14 C13 120.5(8)
C15 C14 H14 119.8
C13 C14 H14 119.8
C5 C4 C9 115.3(7)
C5 C4 B1 126.1(6)
C9 C4 B1 118.5(6)
C4 C5 C6 122.4(7)
C4 C5 H5 118.8
C6 C5 H5 118.8
O1 B1 N2 99.5(5)
O1 B1 C4 110.4(6)
N2 B1 C4 111.9(5)
O1 B1 C10 111.5(5)
N2 B1 C10 108.3(5)
C4 B1 C10 114.3(5)
C1 N1 N2 108.0(5)
C1 N1 Ir 134.3(4)
N2 N1 Ir 117.7(4)
C23 C28 H28A 109.5
C23 C28 H28B 109.5
H28A C28 H28B 109.5
C23 C28 H28C 109.5
H28A C28 H28C 109.5
H28B C28 H28C 109.5
C22 C23 C19 107.0(6)
C22 C23 C28 127.9(8)
C19 C23 C28 125.1(8)
C22 C23 Ir 69.9(4)
C19 C23 Ir 70.2(4)
C28 C23 Ir 125.1(5)
C3 N2 N1 108.4(5)
C3 N2 B1 131.4(5)
N1 N2 B1 120.2(5)
C20 C19 C23 108.5(6)
C20 C19 C24 124.8(8)
C23 C19 C24 126.3(7)
C20 C19 Ir 70.8(4)
C23 C19 Ir 70.7(4)
C24 C19 Ir 129.9(5)
C21 C22 C23 107.5(6)
C21 C22 C27 126.0(7)
C23 C22 C27 126.5(7)
C21 C22 Ir 70.2(4)
C23 C22 Ir 71.1(4)
C27 C22 Ir 125.4(5)
C20 C21 C22 108.7(6)
C20 C21 C26 124.9(7)
C22 C21 C26 126.0(7)
C20 C21 Ir 71.2(4)
C22 C21 Ir 71.0(4)
C26 C21 Ir 129.5(5)
C19 C20 C21 108.2(6)
C19 C20 C25 126.4(7)
C21 C20 C25 125.4(7)
C19 C20 Ir 71.2(4)
C21 C20 Ir 70.0(4)
C25 C20 Ir 124.6(5)
C10 C11 C12 121.6(7)
C10 C11 H11 119.2
C12 C11 H11 119.2
B1 O1 Ir 120.0(4)
B1 O1 H10 127(4)
Ir O1 H10 113(4)
C20 C25 H25A 109.5
C20 C25 H25B 109.5
H25A C25 H25B 109.5
C20 C25 H25C 109.5
H25A C25 H25C 109.5
H25B C25 H25C 109.5
C19 C24 H24A 109.5
C19 C24 H24B 109.5
H24A C24 H24B 109.5
C19 C24 H24C 109.5
H24A C24 H24C 109.5
H24B C24 H24C 109.5
C21 C26 H26A 109.5
C21 C26 H26B 109.5
H26A C26 H26B 109.5
C21 C26 H26C 109.5
H26A C26 H26C 109.5
H26B C26 H26C 109.5
C22 C27 H27A 109.5
C22 C27 H27B 109.5
H27A C27 H27B 109.5
C22 C27 H27C 109.5
H27A C27 H27C 109.5
H27B C27 H27C 109.5
N1 C1 C2 109.0(6)
N1 C1 H1 125.5
C2 C1 H1 125.5
N2 C3 C2 108.9(6)
N2 C3 H3 125.5
C2 C3 H3 125.5
C3 C2 C1 105.7(6)
C3 C2 H2 127.1
C1 C2 H2 127.1
C18 N3 N4 106.1(6)
C18 N3 Ir 129.9(5)
N4 N3 Ir 123.3(4)
C16 N4 N3 110.8(6)
C16 N4 H4N 124.6
N3 N4 H4N 124.6
N3 C18 C17 110.1(6)
N3 C18 H18 125.0
C17 C18 H18 125.0
C16 C17 C18 105.8(7)
C16 C17 H17 127.1
C18 C17 H17 127.1
N4 C16 C17 107.2(7)
N4 C16 H16 126.4
C17 C16 H16 126.4
C8 C9 C4 122.7(8)
C8 C9 H9 118.7
C4 C9 H9 118.7
C7 C8 C9 119.9(8)
C7 C8 H8 120.0
C9 C8 H8 120.0
C7 C6 C5 119.7(8)
C7 C6 H6 120.1
C5 C6 H6 120.1
C6 C7 C8 119.9(8)
C6 C7 H7 120.0
C8 C7 H7 120.0

loop_
_geom_bond_atom_site_label_1
_geom_bond_atom_site_label_2
_geom_bond_distance
Ir N1 2.076(5)
Ir N3 2.107(5)
Ir O1 2.109(4)
Ir C21 2.133(7)
Ir C22 2.144(7)
Ir C20 2.149(6)
Ir C19 2.155(7)
Ir C23 2.160(6)
C10 C11 1.383(8)
C10 C15 1.395(9)
C10 B1 1.615(9)
C13 C12 1.342(10)
C13 C14 1.365(10)
C13 H13 0.9300
C15 C14 1.363(9)
C15 H15 0.9300
C12 C11 1.388(9)
C12 H12 0.9300
C14 H14 0.9300
C4 C5 1.387(9)
C4 C9 1.393(9)
C4 B1 1.605(10)
C5 C6 1.395(9)
C5 H5 0.9300
B1 O1 1.507(8)
B1 N2 1.582(8)
N1 C1 1.331(7)
N1 N2 1.349(6)
C28 C23 1.478(9)
C28 H28A 0.9600
C28 H28B 0.9600
C28 H28C 0.9600
C23 C22 1.437(10)
C23 C19 1.443(10)
N2 C3 1.334(7)
C19 C20 1.401(9)
C19 C24 1.512(10)
C22 C21 1.421(9)
C22 C27 1.492(9)
C21 C20 1.421(9)
C21 C26 1.487(9)
C20 C25 1.504(9)
C11 H11 0.9300
O1 H10 0.890(10)
C25 H25A 0.9600
C25 H25B 0.9600
C25 H25C 0.9600
C24 H24A 0.9600
C24 H24B 0.9600
C24 H24C 0.9600
C26 H26A 0.9600
C26 H26B 0.9600
C26 H26C 0.9600
C27 H27A 0.9600
C27 H27B 0.9600
C27 H27C 0.9600
C1 C2 1.373(8)
C1 H1 0.9300
C3 C2 1.363(8)
C3 H3 0.9300
C2 H2 0.9300
N3 C18 1.311(8)
N3 N4 1.340(7)
N4 C16 1.333(8)
N4 H4N 0.8600
C18 C17 1.383(9)
C18 H18 0.9300
C17 C16 1.347(10)
C17 H17 0.9300
C16 H16 0.9300
C9 C8 1.373(10)
C9 H9 0.9300
C8 C7 1.371(11)
C8 H8 0.9300
C6 C7 1.354(10)
C6 H6 0.9300
C7 H7 0.9300
